data_2312374
loop_
_publ_author_name
'Metherall, Jessica P.'
'Corner, Philip A.'
'McCabe, James F.'
'Hall, Michael J.'
'Probert, Michael R.'

_publ_section_title
;
 High-throughput nanoscale crystallization of dihydropyridine active
 pharmaceutical ingredients.
;
_journal_coeditor_code RM5073SUP1
_journal_issue 1
_journal_name_full 'Acta crystallographica Section B, Structural science, crystal engineering and materials'
_journal_page_first 4
_journal_page_last 12
_journal_paper_doi 10.1107/S2052520623010053
_journal_volume 80
_journal_year 2024
_chemical_formula_moiety 'C21 H26 N2 O7'
_chemical_formula_sum 'C21 H26 N2 O7'
_chemical_formula_weight 418.44
_chemical_name_common nimodipine
_chemical_name_systematic
;       
(rac)-3-isopropyl 5-(2-methoxyethyl) 2,6-dimethyl-4-(3-nitrophenyl) 
-1,4-dihydropyridine-3,5-dicarboxylate
;
_space_group_crystal_system monoclinic
_space_group_IT_number 14
_space_group_name_Hall '-P 2ybc'
_space_group_name_H-M_alt 'P 1 21/c 1'
_atom_sites_solution_hydrogens mixed
_atom_sites_solution_primary dual
_audit_creation_date 2023-05-11
_audit_creation_method
; 
Olex2 1.5 
(compiled 2023.03.06 svn.rbb2c1857 for OlexSys, GUI svn.r6748) 
;
_cell_angle_alpha 90
_cell_angle_beta 104.604(2)
_cell_angle_gamma 90
_cell_formula_units_Z 4
_cell_length_a 13.8103(2)
_cell_length_b 10.7631(2)
_cell_length_c 14.8187(3)
_cell_measurement_reflns_used 7193
_cell_measurement_temperature 149.99(10)
_cell_measurement_theta_max 77.0250
_cell_measurement_theta_min 3.3000
_cell_volume 2131.51(7)
_computing_cell_refinement 'CrysAlisPro 1.171.42.73a (Rigaku OD, 2022)'
_computing_data_collection 'CrysAlisPro 1.171.42.73a (Rigaku OD, 2022)'
_computing_data_reduction 'CrysAlisPro 1.171.42.73a (Rigaku OD, 2022)'
_computing_molecular_graphics 'Olex2 1.5 (Dolomanov et al., 2009)'
_computing_publication_material 'Olex2 1.5 (Dolomanov et al., 2009)'
_computing_structure_refinement 'SHELXL 2018/3 (Sheldrick, 2015)'
_computing_structure_solution 'SHELXT 2018/2 (Sheldrick, 2018)'
_diffrn_ambient_environment N~2~
_diffrn_ambient_temperature 149.99(10)
_diffrn_detector 'Hybrid Pixel Array Detector'
_diffrn_detector_area_resol_mean 10.0000
_diffrn_detector_type 'HyPix-Arc 100'
_diffrn_measured_fraction_theta_full 0.998
_diffrn_measured_fraction_theta_max 0.929
_diffrn_measurement_details
; 
List of Runs (angles in degrees, time in seconds): 
 
  # Type    Start    End  Width  t~exp~   \w     \q     \k     \f   Frames 
-------------------------------------------------------------------------- 
  1  \w    -75.00 -13.00   0.50    0.44    --  -45.34 125.00-120.00  124 
  2  \w    -46.00 -11.00   0.50    0.44    --  -85.06  61.00 -60.00   70 
  3  \w    -45.00 -16.00   0.50    0.44    --  -85.06  61.00  60.00   58 
  4  \w    -46.00 -15.00   0.50    0.44    --  -85.06  61.00  30.00   62 
  5  \w    -44.00 -18.00   0.50    0.44    --  -85.06  61.00  90.00   52 
  6  \w    -36.00  -9.00   0.50    0.44    --  -85.06  56.00 123.00   54 
  7  \w   -153.00 -83.00   0.50    0.44    --  -85.06 -56.00 -18.00  140 
  8  \w   -146.00-106.00   0.50    0.44    --  -85.06 -77.00  60.00   80 
  9  \w     57.00 140.00   0.50    0.44    --  100.34  15.00  90.00  166 
 10  \w    141.00 170.00   0.50    0.44    --  109.85  56.00 123.00   58 
 11  \w    108.00 135.00   0.50    0.44    --  109.85  56.00 123.00   54 
 12  \w    116.00 141.00   0.50    0.44    --  100.34  56.00 123.00   50 
 13  \w    121.00 166.00   0.50    0.44    --  109.85  45.00  30.00   90 
 14  \w     10.00  48.00   0.50    0.44    --   46.34 -56.00 -18.00   76 
 15  \w     27.00  53.00   0.50    0.44    --  100.34 -61.00 -90.00   52 
 16  \w     26.00  54.00   0.50    0.44    --  100.34 -61.00-120.00   56 
 17  \w     29.00  56.00   0.50    0.44    --  100.34 -61.00 -60.00   54 
 18  \w     34.00  79.00   0.50    0.44    --  100.34 -77.00   0.00   90 
 19  \w     26.00  55.00   0.50    0.44    --  100.34 -61.00-150.00   58 
 20  \w     29.00  54.00   0.50    0.44    --  100.34 -61.00  60.00   50 
 21  \w     42.00  80.00   0.50    0.44    --  109.85 -77.00 120.00   76 
 22  \w     26.00  51.00   0.50    0.44    --  100.34 -61.00  90.00   50 
 23  \w     26.00  51.00   0.50    0.44    --  100.34 -61.00 120.00   50 
 24  \w     37.00  74.00   0.50    0.44    --   46.34-125.00 150.00   74 
 25  \w     48.00 100.00   0.50    0.44    --  109.85-125.00 -30.00  104 
 26  \w    -37.00  28.00   0.50    0.44    --  -45.34  56.00 123.00  130 
 27  \w     -3.00  24.00   0.50    0.44    --  -45.34  38.00-150.00   54 
 28  \w    -13.00  32.00   0.50    0.44    --  -45.34  38.00-180.00   90 
;
_diffrn_measurement_device 'four-circle diffractometer'
_diffrn_measurement_device_type 'XtaLAB Synergy, Dualflex, HyPix-Arc 100'
_diffrn_measurement_method '\w scans'
_diffrn_orient_matrix_type 'CrysAlisPro convention (1999,Acta A55,543-557)'
_diffrn_orient_matrix_UB_11 -0.1004328000
_diffrn_orient_matrix_UB_12 0.0579634000
_diffrn_orient_matrix_UB_13 0.0053875000
_diffrn_orient_matrix_UB_21 -0.0027200000
_diffrn_orient_matrix_UB_22 0.0761067000
_diffrn_orient_matrix_UB_23 -0.0887034000
_diffrn_orient_matrix_UB_31 -0.0565374000
_diffrn_orient_matrix_UB_32 -0.1064083000
_diffrn_orient_matrix_UB_33 -0.0603711000
_diffrn_radiation_monochromator mirror
_diffrn_radiation_probe x-ray
_diffrn_radiation_type 'Cu K\a'
_diffrn_radiation_wavelength 1.54184
_diffrn_reflns_av_R_equivalents 0.0302
_diffrn_reflns_av_unetI/netI 0.0285
_diffrn_reflns_Laue_measured_fraction_full 0.998
_diffrn_reflns_Laue_measured_fraction_max 0.929
_diffrn_reflns_limit_h_max 16
_diffrn_reflns_limit_h_min -17
_diffrn_reflns_limit_k_max 8
_diffrn_reflns_limit_k_min -13
_diffrn_reflns_limit_l_max 18
_diffrn_reflns_limit_l_min -18
_diffrn_reflns_number 14528
_diffrn_reflns_point_group_measured_fraction_full 0.998
_diffrn_reflns_point_group_measured_fraction_max 0.929
_diffrn_reflns_theta_full 67.684
_diffrn_reflns_theta_max 77.262
_diffrn_reflns_theta_min 3.307
_diffrn_source 'micro-focus sealed X-ray tube'
_diffrn_source_target Cu
_diffrn_source_type 'PhotonJet (Cu) X-ray Source'
_exptl_absorpt_coefficient_mu 0.822
_exptl_absorpt_correction_T_max 1.00000
_exptl_absorpt_correction_T_min 0.78820
_exptl_absorpt_correction_type multi-scan
_exptl_absorpt_process_details
; 
CrysAlisPro 1.171.42.73a (Rigaku Oxford Diffraction, 2022) 
Empirical absorption correction using spherical harmonics, 
implemented in SCALE3 ABSPACK scaling algorithm. 
;
_exptl_crystal_colour 'clear light colourless'
_exptl_crystal_colour_lustre clear
_exptl_crystal_colour_modifier light
_exptl_crystal_colour_primary colourless
_exptl_crystal_density_diffrn 1.304
_exptl_crystal_description block
_exptl_crystal_F_000 888
_exptl_crystal_preparation 'Crystallised from a saturated solution of nimodipine in MeNO2.'
_exptl_crystal_recrystallization_method 'High-throughput screening via the ENaCt protocol using SPT Labtech mosquito.'
_exptl_crystal_size_max 0.55
_exptl_crystal_size_mid 0.52
_exptl_crystal_size_min 0.07
_refine_diff_density_max 0.289
_refine_diff_density_min -0.242
_refine_diff_density_rms 0.040
_refine_ls_extinction_method none
_refine_ls_goodness_of_fit_ref 1.051
_refine_ls_hydrogen_treatment mixed
_refine_ls_matrix_type full
_refine_ls_number_parameters 280
_refine_ls_number_reflns 4200
_refine_ls_number_restraints 0
_refine_ls_restrained_S_all 1.051
_refine_ls_R_factor_all 0.0496
_refine_ls_R_factor_gt 0.0416
_refine_ls_shift/su_max 0.001
_refine_ls_shift/su_mean 0.000
_refine_ls_structure_factor_coef Fsqd
_refine_ls_weighting_details 'w=1/[\s^2^(Fo^2^)+(0.0572P)^2^+0.6851P] where P=(Fo^2^+2Fc^2^)/3'
_refine_ls_weighting_scheme calc
_refine_ls_wR_factor_gt 0.1129
_refine_ls_wR_factor_ref 0.1191
_reflns_Friedel_coverage 0.000
_reflns_number_gt 3488
_reflns_number_total 4200
_reflns_threshold_expression 'I > 2\s(I)'
_cod_data_source_file rm5073sup1.cif
_cod_data_source_block nimodipine
_cod_depositor_comments 'Adding full bibliography for 2312368--2312375.cif.'
_cod_database_code 2312374
_cod_database_fobs_code 2312374
_shelx_shelxl_version_number 2018/3
_shelx_space_group_comment
; 
The symmetry employed for this shelxl refinement is uniquely defined 
by the following loop, which should always be used as a source of 
symmetry information in preference to the above space-group names. 
They are only intended as comments. 
;
_shelx_estimated_absorpt_t_max 0.945
_shelx_estimated_absorpt_t_min 0.661
_olex2_refinement_description
; 
1. Fixed Uiso 
 At 1.2 times of: 
  All C(H) groups, All C(H,H) groups 
 At 1.5 times of: 
  All C(H,H,H) groups 
2.a Ternary CH refined with riding coordinates: 
 C11(H11), C19(H19) 
2.b Secondary CH2 refined with riding coordinates: 
 C3(H3A,H3B), C2(H2A,H2B) 
2.c Aromatic/amide H refined with riding coordinates: 
 C17(H17), C13(H13), C15(H15), C16(H16) 
2.d Idealised Me refined as rotating group: 
 C9(H9A,H9B,H9C), C7(H7A,H7B,H7C), C1(H1A,H1B,H1C), C20(H20A,H20B,H20C), 
 C21(H21A,H21B,H21C) 
;
_olex2_exptl_crystal_mounting_method
; 
'Crystal mounted using inert oil from the encapsulation crystallisation 
technique onto a MiTeGen Kapton micromount.' 
;
_olex2_submission_original_sample_id Nimodipine
_olex2_submission_special_instructions 'No special instructions were received'
_oxdiff_exptl_absorpt_empirical_details
; 
Empirical correction (ABSPACK) includes: 
- Absorption correction using spherical harmonics 
- Frame scaling 
;
_oxdiff_exptl_absorpt_empirical_full_max 1.291
_oxdiff_exptl_absorpt_empirical_full_min 0.642

loop_
_space_group_symop_operation_xyz
'x, y, z'
'-x, y+1/2, -z+1/2'
'-x, -y, -z'
'x, -y-1/2, z-1/2'

loop_
_atom_site_label
_atom_site_type_symbol
_atom_site_fract_x
_atom_site_fract_y
_atom_site_fract_z
_atom_site_U_iso_or_equiv
_atom_site_adp_type
_atom_site_occupancy
_atom_site_site_symmetry_order
_atom_site_calc_flag
_atom_site_refinement_flags_posn
_atom_site_refinement_flags_adp
_atom_site_refinement_flags_occupancy
_atom_site_disorder_assembly
_atom_site_disorder_group
O2 O 0.73365(8) 0.77502(9) 0.36584(7) 0.0326(2) Uani 1 1 d . . . . .
O7 O 0.82610(8) 0.36020(10) 0.42920(8) 0.0372(3) Uani 1 1 d . . . . .
O1 O 0.72079(8) 0.89492(11) 0.18933(7) 0.0390(3) Uani 1 1 d . . . . .
O6 O 0.72099(9) 0.20091(11) 0.42689(9) 0.0481(3) Uani 1 1 d . . . . .
O3 O 0.58192(9) 0.85152(10) 0.36392(10) 0.0492(3) Uani 1 1 d . . . . .
N1 N 0.48744(9) 0.47132(12) 0.35103(9) 0.0312(3) Uani 1 1 d . . . . .
O5 O 0.94826(11) 0.53321(13) 0.08522(10) 0.0586(4) Uani 1 1 d . . . . .
N2 N 0.92945(11) 0.55186(14) 0.16049(11) 0.0456(4) Uani 1 1 d . . . . .
C12 C 0.71128(10) 0.52784(12) 0.26453(9) 0.0261(3) Uani 1 1 d . . . . .
O4 O 0.99283(10) 0.58695(19) 0.22928(10) 0.0765(5) Uani 1 1 d . . . . .
C11 C 0.68755(10) 0.53418(13) 0.35984(9) 0.0257(3) Uani 1 1 d . . . . .
H11 H 0.749808 0.558961 0.407283 0.031 Uiso 1 1 calc R U . . .
C10 C 0.65572(10) 0.40598(13) 0.38587(9) 0.0275(3) Uani 1 1 d . . . . .
C5 C 0.60687(10) 0.63079(13) 0.36027(9) 0.0269(3) Uani 1 1 d . . . . .
C8 C 0.55818(11) 0.37856(13) 0.37548(9) 0.0289(3) Uani 1 1 d . . . . .
C6 C 0.51020(11) 0.59564(13) 0.35018(9) 0.0292(3) Uani 1 1 d . . . . .
C17 C 0.63600(11) 0.50066(13) 0.18478(10) 0.0303(3) Uani 1 1 d . . . . .
H17 H 0.569317 0.489564 0.189801 0.036 Uiso 1 1 calc R U . . .
C13 C 0.80794(11) 0.54581(13) 0.25600(10) 0.0303(3) Uani 1 1 d . . . . .
H13 H 0.860407 0.566069 0.309002 0.036 Uiso 1 1 calc R U . . .
C3 C 0.77116(12) 0.89792(14) 0.35535(11) 0.0348(3) Uani 1 1 d . . . . .
H3A H 0.827931 0.917329 0.409227 0.042 Uiso 1 1 calc R U . . .
H3B H 0.717868 0.960161 0.353287 0.042 Uiso 1 1 calc R U . . .
C18 C 0.73378(11) 0.31054(14) 0.41562(10) 0.0316(3) Uani 1 1 d . . . . .
C14 C 0.82686(12) 0.53372(14) 0.16868(11) 0.0349(3) Uani 1 1 d . . . . .
C4 C 0.63519(11) 0.76264(14) 0.36351(10) 0.0296(3) Uani 1 1 d . . . . .
C9 C 0.51319(12) 0.25512(15) 0.38897(11) 0.0368(4) Uani 1 1 d . . . . .
H9A H 0.506691 0.248754 0.453154 0.055 Uiso 1 1 calc R U . . .
H9B H 0.556547 0.188294 0.377047 0.055 Uiso 1 1 calc R U . . .
H9C H 0.446968 0.247728 0.345519 0.055 Uiso 1 1 calc R U . . .
C15 C 0.75341(13) 0.50471(15) 0.08958(11) 0.0385(4) Uani 1 1 d . . . . .
H15 H 0.768775 0.495451 0.030956 0.046 Uiso 1 1 calc R U . . .
C2 C 0.80494(11) 0.90333(16) 0.26684(11) 0.0357(3) Uani 1 1 d . . . . .
H2A H 0.840774 0.982355 0.264093 0.043 Uiso 1 1 calc R U . . .
H2B H 0.851524 0.833922 0.265282 0.043 Uiso 1 1 calc R U . . .
C16 C 0.65664(12) 0.48948(15) 0.09813(10) 0.0367(4) Uani 1 1 d . . . . .
H16 H 0.604177 0.471332 0.044604 0.044 Uiso 1 1 calc R U . . .
C7 C 0.41993(11) 0.67806(15) 0.33735(12) 0.0377(4) Uani 1 1 d . . . . .
H7A H 0.362055 0.637071 0.296133 0.057 Uiso 1 1 calc R U . . .
H7B H 0.432729 0.757019 0.309514 0.057 Uiso 1 1 calc R U . . .
H7C H 0.406135 0.693854 0.398042 0.057 Uiso 1 1 calc R U . . .
C19 C 0.91115(12) 0.27724(16) 0.46364(15) 0.0487(5) Uani 1 1 d . . . . .
H19 H 0.894395 0.191977 0.437557 0.058 Uiso 1 1 calc R U . . .
C1 C 0.74830(15) 0.8892(2) 0.10338(12) 0.0569(5) Uani 1 1 d . . . . .
H1A H 0.687857 0.886017 0.051803 0.085 Uiso 1 1 calc R U . . .
H1B H 0.788617 0.814592 0.102205 0.085 Uiso 1 1 calc R U . . .
H1C H 0.787415 0.963104 0.096793 0.085 Uiso 1 1 calc R U . . .
C20 C 0.93331(17) 0.2731(2) 0.56878(17) 0.0695(7) Uani 1 1 d . . . . .
H20A H 0.950181 0.356742 0.594017 0.104 Uiso 1 1 calc R U . . .
H20B H 0.989841 0.217151 0.593140 0.104 Uiso 1 1 calc R U . . .
H20C H 0.874293 0.242763 0.587387 0.104 Uiso 1 1 calc R U . . .
C21 C 0.99591(15) 0.3300(2) 0.4289(2) 0.0757(8) Uani 1 1 d . . . . .
H21A H 0.977982 0.328895 0.360593 0.114 Uiso 1 1 calc R U . . .
H21B H 1.056150 0.279719 0.452565 0.114 Uiso 1 1 calc R U . . .
H21C H 1.008851 0.415681 0.451000 0.114 Uiso 1 1 calc R U . . .
H1 H 0.4232(15) 0.4494(18) 0.3384(13) 0.043(5) Uiso 1 1 d . . . . .

loop_
_atom_site_aniso_label
_atom_site_aniso_U_11
_atom_site_aniso_U_22
_atom_site_aniso_U_33
_atom_site_aniso_U_23
_atom_site_aniso_U_13
_atom_site_aniso_U_12
O2 0.0363(6) 0.0266(5) 0.0363(6) -0.0001(4) 0.0118(4) -0.0005(4)
O7 0.0305(5) 0.0273(5) 0.0508(7) 0.0042(5) 0.0050(5) 0.0029(4)
O1 0.0319(6) 0.0572(7) 0.0282(5) 0.0028(5) 0.0083(4) 0.0041(5)
O6 0.0403(6) 0.0285(6) 0.0692(8) 0.0120(6) 0.0021(6) -0.0013(5)
O3 0.0371(6) 0.0287(6) 0.0789(9) -0.0061(6) 0.0094(6) 0.0045(5)
N1 0.0275(6) 0.0328(7) 0.0326(6) 0.0002(5) 0.0061(5) -0.0011(5)
O5 0.0685(9) 0.0612(8) 0.0613(8) -0.0103(7) 0.0448(7) -0.0102(7)
N2 0.0427(8) 0.0509(9) 0.0489(8) -0.0003(7) 0.0221(7) 0.0013(7)
C12 0.0326(7) 0.0209(7) 0.0248(7) 0.0008(5) 0.0073(5) 0.0023(5)
O4 0.0360(7) 0.1391(16) 0.0565(9) -0.0061(9) 0.0157(7) -0.0046(8)
C11 0.0280(7) 0.0252(7) 0.0228(6) -0.0004(5) 0.0044(5) 0.0015(5)
C10 0.0322(7) 0.0265(7) 0.0225(6) 0.0006(5) 0.0045(5) 0.0007(6)
C5 0.0319(7) 0.0274(7) 0.0205(6) 0.0003(5) 0.0048(5) 0.0021(6)
C8 0.0342(7) 0.0293(7) 0.0220(6) 0.0007(5) 0.0052(6) -0.0006(6)
C6 0.0330(7) 0.0303(7) 0.0236(7) -0.0004(6) 0.0055(6) 0.0029(6)
C17 0.0348(7) 0.0262(7) 0.0290(7) -0.0011(6) 0.0066(6) -0.0017(6)
C13 0.0314(7) 0.0294(7) 0.0295(7) 0.0007(6) 0.0065(6) 0.0019(6)
C3 0.0413(8) 0.0288(8) 0.0329(8) -0.0027(6) 0.0067(6) -0.0051(6)
C18 0.0347(8) 0.0291(8) 0.0283(7) 0.0026(6) 0.0031(6) -0.0012(6)
C14 0.0387(8) 0.0319(8) 0.0378(8) 0.0000(6) 0.0163(7) 0.0020(6)
C4 0.0319(7) 0.0305(8) 0.0245(7) -0.0013(6) 0.0034(6) 0.0037(6)
C9 0.0382(8) 0.0339(8) 0.0372(8) 0.0027(6) 0.0078(7) -0.0062(6)
C15 0.0551(10) 0.0345(8) 0.0297(8) -0.0037(6) 0.0176(7) -0.0027(7)
C2 0.0294(7) 0.0395(8) 0.0370(8) 0.0025(7) 0.0065(6) -0.0040(6)
C16 0.0471(9) 0.0348(8) 0.0264(7) -0.0029(6) 0.0059(6) -0.0051(7)
C7 0.0321(8) 0.0382(9) 0.0429(9) -0.0005(7) 0.0096(7) 0.0055(6)
C19 0.0337(8) 0.0270(8) 0.0798(14) 0.0041(8) 0.0036(8) 0.0056(7)
C1 0.0543(11) 0.0863(15) 0.0341(9) 0.0058(9) 0.0190(8) 0.0085(10)
C20 0.0590(13) 0.0532(12) 0.0751(15) 0.0106(11) -0.0225(11) 0.0029(10)
C21 0.0424(11) 0.0442(11) 0.144(2) 0.0078(13) 0.0304(13) 0.0069(9)

loop_
_atom_type_symbol
_atom_type_description
_atom_type_scat_dispersion_real
_atom_type_scat_dispersion_imag
_atom_type_scat_source
C C 0.0181 0.0091 'International Tables Vol C Tables 4.2.6.8 and 6.1.1.4'
H H 0.0000 0.0000 'International Tables Vol C Tables 4.2.6.8 and 6.1.1.4'
N N 0.0311 0.0180 'International Tables Vol C Tables 4.2.6.8 and 6.1.1.4'
O O 0.0492 0.0322 'International Tables Vol C Tables 4.2.6.8 and 6.1.1.4'

loop_
_geom_angle_atom_site_label_1
_geom_angle_atom_site_label_2
_geom_angle_atom_site_label_3
_geom_angle
_geom_angle_site_symmetry_1
_geom_angle_site_symmetry_3
_geom_angle_publ_flag
C4 O2 C3 118.13(11) . . ?
C18 O7 C19 117.13(12) . . ?
C2 O1 C1 112.34(13) . . ?
C8 N1 H1 117.7(12) . . ?
C6 N1 C8 123.92(13) . . ?
C6 N1 H1 118.3(12) . . ?
O5 N2 C14 119.05(15) . . ?
O4 N2 O5 122.56(15) . . ?
O4 N2 C14 118.39(14) . . ?
C17 C12 C11 120.29(12) . . ?
C13 C12 C11 120.90(12) . . ?
C13 C12 C17 118.79(13) . . ?
C12 C11 H11 108.3 . . ?
C10 C11 C12 109.59(11) . . ?
C10 C11 H11 108.3 . . ?
C5 C11 C12 111.17(11) . . ?
C5 C11 H11 108.3 . . ?
C5 C11 C10 110.97(11) . . ?
C8 C10 C11 120.76(13) . . ?
C8 C10 C18 121.04(13) . . ?
C18 C10 C11 118.04(12) . . ?
C6 C5 C11 120.54(13) . . ?
C6 C5 C4 121.22(13) . . ?
C4 C5 C11 118.03(12) . . ?
N1 C8 C9 112.70(13) . . ?
C10 C8 N1 119.48(13) . . ?
C10 C8 C9 127.81(14) . . ?
N1 C6 C7 113.04(13) . . ?
C5 C6 N1 119.36(13) . . ?
C5 C6 C7 127.60(14) . . ?
C12 C17 H17 119.4 . . ?
C16 C17 C12 121.26(14) . . ?
C16 C17 H17 119.4 . . ?
C12 C13 H13 120.5 . . ?
C12 C13 C14 118.92(14) . . ?
C14 C13 H13 120.5 . . ?
O2 C3 H3A 109.8 . . ?
O2 C3 H3B 109.8 . . ?
O2 C3 C2 109.21(12) . . ?
H3A C3 H3B 108.3 . . ?
C2 C3 H3A 109.8 . . ?
C2 C3 H3B 109.8 . . ?
O7 C18 C10 111.14(12) . . ?
O6 C18 O7 122.03(14) . . ?
O6 C18 C10 126.82(14) . . ?
C13 C14 N2 118.53(14) . . ?
C15 C14 N2 118.64(14) . . ?
C15 C14 C13 122.83(14) . . ?
O2 C4 C5 110.62(12) . . ?
O3 C4 O2 121.97(14) . . ?
O3 C4 C5 127.42(14) . . ?
C8 C9 H9A 109.5 . . ?
C8 C9 H9B 109.5 . . ?
C8 C9 H9C 109.5 . . ?
H9A C9 H9B 109.5 . . ?
H9A C9 H9C 109.5 . . ?
H9B C9 H9C 109.5 . . ?
C14 C15 H15 121.0 . . ?
C14 C15 C16 118.00(14) . . ?
C16 C15 H15 121.0 . . ?
O1 C2 C3 109.53(12) . . ?
O1 C2 H2A 109.8 . . ?
O1 C2 H2B 109.8 . . ?
C3 C2 H2A 109.8 . . ?
C3 C2 H2B 109.8 . . ?
H2A C2 H2B 108.2 . . ?
C17 C16 H16 119.9 . . ?
C15 C16 C17 120.17(14) . . ?
C15 C16 H16 119.9 . . ?
C6 C7 H7A 109.5 . . ?
C6 C7 H7B 109.5 . . ?
C6 C7 H7C 109.5 . . ?
H7A C7 H7B 109.5 . . ?
H7A C7 H7C 109.5 . . ?
H7B C7 H7C 109.5 . . ?
O7 C19 H19 109.8 . . ?
O7 C19 C20 108.31(16) . . ?
O7 C19 C21 106.05(15) . . ?
C20 C19 H19 109.8 . . ?
C21 C19 H19 109.8 . . ?
C21 C19 C20 113.03(19) . . ?
O1 C1 H1A 109.5 . . ?
O1 C1 H1B 109.5 . . ?
O1 C1 H1C 109.5 . . ?
H1A C1 H1B 109.5 . . ?
H1A C1 H1C 109.5 . . ?
H1B C1 H1C 109.5 . . ?
C19 C20 H20A 109.5 . . ?
C19 C20 H20B 109.5 . . ?
C19 C20 H20C 109.5 . . ?
H20A C20 H20B 109.5 . . ?
H20A C20 H20C 109.5 . . ?
H20B C20 H20C 109.5 . . ?
C19 C21 H21A 109.5 . . ?
C19 C21 H21B 109.5 . . ?
C19 C21 H21C 109.5 . . ?
H21A C21 H21B 109.5 . . ?
H21A C21 H21C 109.5 . . ?
H21B C21 H21C 109.5 . . ?

loop_
_geom_bond_atom_site_label_1
_geom_bond_atom_site_label_2
_geom_bond_distance
_geom_bond_site_symmetry_2
_geom_bond_publ_flag
O2 C3 1.4431(18) . ?
O2 C4 1.3581(18) . ?
O7 C18 1.3499(18) . ?
O7 C19 1.4612(18) . ?
O1 C2 1.4160(18) . ?
O1 C1 1.4192(19) . ?
O6 C18 1.2108(19) . ?
O3 C4 1.2078(18) . ?
N1 C8 1.3798(19) . ?
N1 C6 1.3753(19) . ?
N1 H1 0.892(19) . ?
O5 N2 1.2239(19) . ?
N2 O4 1.224(2) . ?
N2 C14 1.465(2) . ?
C12 C11 1.5297(18) . ?
C12 C17 1.394(2) . ?
C12 C13 1.386(2) . ?
C11 H11 1.0000 . ?
C11 C10 1.5269(19) . ?
C11 C5 1.5252(19) . ?
C10 C8 1.349(2) . ?
C10 C18 1.474(2) . ?
C5 C6 1.359(2) . ?
C5 C4 1.470(2) . ?
C8 C9 1.501(2) . ?
C6 C7 1.503(2) . ?
C17 H17 0.9500 . ?
C17 C16 1.389(2) . ?
C13 H13 0.9500 . ?
C13 C14 1.389(2) . ?
C3 H3A 0.9900 . ?
C3 H3B 0.9900 . ?
C3 C2 1.500(2) . ?
C14 C15 1.379(2) . ?
C9 H9A 0.9800 . ?
C9 H9B 0.9800 . ?
C9 H9C 0.9800 . ?
C15 H15 0.9500 . ?
C15 C16 1.384(2) . ?
C2 H2A 0.9900 . ?
C2 H2B 0.9900 . ?
C16 H16 0.9500 . ?
C7 H7A 0.9800 . ?
C7 H7B 0.9800 . ?
C7 H7C 0.9800 . ?
C19 H19 1.0000 . ?
C19 C20 1.511(3) . ?
C19 C21 1.503(3) . ?
C1 H1A 0.9800 . ?
C1 H1B 0.9800 . ?
C1 H1C 0.9800 . ?
C20 H20A 0.9800 . ?
C20 H20B 0.9800 . ?
C20 H20C 0.9800 . ?
C21 H21A 0.9800 . ?
C21 H21B 0.9800 . ?
C21 H21C 0.9800 . ?

loop_
_geom_torsion_atom_site_label_1
_geom_torsion_atom_site_label_2
_geom_torsion_atom_site_label_3
_geom_torsion_atom_site_label_4
_geom_torsion
_geom_torsion_site_symmetry_1
_geom_torsion_site_symmetry_2
_geom_torsion_site_symmetry_3
_geom_torsion_site_symmetry_4
_geom_torsion_publ_flag
O2 C3 C2 O1 68.61(16) . . . . ?
O5 N2 C14 C13 175.10(15) . . . . ?
O5 N2 C14 C15 -4.5(2) . . . . ?
N2 C14 C15 C16 -179.16(14) . . . . ?
C12 C11 C10 C8 -100.93(15) . . . . ?
C12 C11 C10 C18 74.42(15) . . . . ?
C12 C11 C5 C6 99.73(15) . . . . ?
C12 C11 C5 C4 -74.96(15) . . . . ?
C12 C17 C16 C15 0.3(2) . . . . ?
C12 C13 C14 N2 -179.49(13) . . . . ?
C12 C13 C14 C15 0.1(2) . . . . ?
O4 N2 C14 C13 -5.9(2) . . . . ?
O4 N2 C14 C15 174.44(17) . . . . ?
C11 C12 C17 C16 -177.37(13) . . . . ?
C11 C12 C13 C14 177.15(13) . . . . ?
C11 C10 C8 N1 -7.3(2) . . . . ?
C11 C10 C8 C9 173.86(13) . . . . ?
C11 C10 C18 O7 9.94(17) . . . . ?
C11 C10 C18 O6 -169.64(15) . . . . ?
C11 C5 C6 N1 7.9(2) . . . . ?
C11 C5 C6 C7 -171.92(13) . . . . ?
C11 C5 C4 O2 -0.13(17) . . . . ?
C11 C5 C4 O3 179.67(15) . . . . ?
C10 C11 C5 C6 -22.51(17) . . . . ?
C10 C11 C5 C4 162.80(12) . . . . ?
C5 C11 C10 C8 22.22(17) . . . . ?
C5 C11 C10 C18 -162.43(12) . . . . ?
C8 N1 C6 C5 10.2(2) . . . . ?
C8 N1 C6 C7 -169.96(13) . . . . ?
C8 C10 C18 O7 -174.73(13) . . . . ?
C8 C10 C18 O6 5.7(2) . . . . ?
C6 N1 C8 C10 -10.5(2) . . . . ?
C6 N1 C8 C9 168.49(13) . . . . ?
C6 C5 C4 O2 -174.78(12) . . . . ?
C6 C5 C4 O3 5.0(2) . . . . ?
C17 C12 C11 C10 64.89(16) . . . . ?
C17 C12 C11 C5 -58.15(17) . . . . ?
C17 C12 C13 C14 -1.3(2) . . . . ?
C13 C12 C11 C10 -113.49(14) . . . . ?
C13 C12 C11 C5 123.47(14) . . . . ?
C13 C12 C17 C16 1.0(2) . . . . ?
C13 C14 C15 C16 1.2(2) . . . . ?
C3 O2 C4 O3 -8.8(2) . . . . ?
C3 O2 C4 C5 171.05(11) . . . . ?
C18 O7 C19 C20 -85.72(18) . . . . ?
C18 O7 C19 C21 152.68(17) . . . . ?
C18 C10 C8 N1 177.50(12) . . . . ?
C18 C10 C8 C9 -1.4(2) . . . . ?
C14 C15 C16 C17 -1.4(2) . . . . ?
C4 O2 C3 C2 -115.35(14) . . . . ?
C4 C5 C6 N1 -177.55(12) . . . . ?
C4 C5 C6 C7 2.6(2) . . . . ?
C19 O7 C18 O6 -3.5(2) . . . . ?
C19 O7 C18 C10 176.90(13) . . . . ?
C1 O1 C2 C3 -175.15(15) . . . . ?
